data_7018327
loop_
_publ_author_name
'Saad, Fawaz A.'
'Buurma, Niklaas J.'
'Amoroso, Angelo J.'
'Knight, James C.'
'Kariuki, Benson M.'

_publ_section_title
;
 Co-ordination behaviour of a novel bisthiourea tripodal ligand:
 structural, spectroscopic and electrochemical properties of a series of
 transition metal complexes.
;
_journal_issue 15
_journal_name_full 'Dalton transactions (Cambridge, England : 2003)'
_journal_page_first 4608
_journal_page_last 4617
_journal_paper_doi 10.1039/c2dt11732k
_journal_volume 41
_journal_year 2012
_chemical_formula_moiety 'C34 H30 N8 O2 S2'
_chemical_formula_sum 'C34 H30 N8 O2 S2'
_chemical_formula_weight 646.78
_chemical_name_systematic
;
?
;
_space_group_IT_number 2
_symmetry_cell_setting triclinic
_symmetry_space_group_name_Hall '-P 1'
_symmetry_space_group_name_H-M 'P -1'
_atom_sites_solution_hydrogens geom
_atom_sites_solution_primary direct
_atom_sites_solution_secondary difmap
_audit_creation_method SHELXL-97
_cell_angle_alpha 97.285(5)
_cell_angle_beta 96.425(6)
_cell_angle_gamma 91.148(7)
_cell_formula_units_Z 2
_cell_length_a 5.7870(10)
_cell_length_b 15.603(2)
_cell_length_c 17.042(4)
_cell_measurement_reflns_used 1394
_cell_measurement_temperature 150(2)
_cell_measurement_theta_max 19.76
_cell_measurement_theta_min 3.64
_cell_volume 1515.9(5)
_computing_cell_refinement DENZO/SCALEPACK
_computing_data_collection 'cOLLECT,Nonius BV, 1997-2001'
_computing_data_reduction DENZO/SCALEPACK
_computing_structure_refinement SHELXL-97
_computing_structure_solution SHELXs-97
_diffrn_ambient_temperature 150(2)
_diffrn_measured_fraction_theta_full 0.916
_diffrn_measured_fraction_theta_max 0.916
_diffrn_measurement_device_type 'Nonius KappaCCD'
_diffrn_measurement_method 'CCD scans'
_diffrn_radiation_monochromator graphite
_diffrn_radiation_source 'fine-focus sealed tube'
_diffrn_radiation_type MoK\a
_diffrn_radiation_wavelength 0.71073
_diffrn_reflns_av_R_equivalents 0.1388
_diffrn_reflns_av_sigmaI/netI 0.2118
_diffrn_reflns_limit_h_max 5
_diffrn_reflns_limit_h_min -5
_diffrn_reflns_limit_k_max 14
_diffrn_reflns_limit_k_min -14
_diffrn_reflns_limit_l_max 16
_diffrn_reflns_limit_l_min -16
_diffrn_reflns_number 4216
_diffrn_reflns_theta_full 19.76
_diffrn_reflns_theta_max 19.76
_diffrn_reflns_theta_min 3.64
_exptl_absorpt_coefficient_mu 0.224
_exptl_absorpt_correction_T_max 0.9867
_exptl_absorpt_correction_T_min 0.9651
_exptl_absorpt_correction_type empirical
_exptl_absorpt_process_details Denzo/scalepack
_exptl_crystal_colour colourless
_exptl_crystal_density_diffrn 1.417
_exptl_crystal_density_method 'not measured'
_exptl_crystal_description plate
_exptl_crystal_F_000 676
_exptl_crystal_size_max 0.16
_exptl_crystal_size_mid 0.10
_exptl_crystal_size_min 0.06
_refine_diff_density_max 0.311
_refine_diff_density_min -0.261
_refine_diff_density_rms 0.060
_refine_ls_extinction_method none
_refine_ls_goodness_of_fit_ref 1.012
_refine_ls_hydrogen_treatment constr
_refine_ls_matrix_type full
_refine_ls_number_parameters 195
_refine_ls_number_reflns 2516
_refine_ls_number_restraints 0
_refine_ls_restrained_S_all 1.012
_refine_ls_R_factor_all 0.1731
_refine_ls_R_factor_gt 0.0916
_refine_ls_shift/su_max 0.000
_refine_ls_shift/su_mean 0.000
_refine_ls_structure_factor_coef Fsqd
_refine_ls_weighting_details 'calc w=1/[\s^2^(Fo^2^)+(0.0000P)^2^+3.2506P] where P=(Fo^2^+2Fc^2^)/3'
_refine_ls_weighting_scheme calc
_refine_ls_wR_factor_gt 0.1638
_refine_ls_wR_factor_ref 0.1978
_reflns_number_gt 1394
_reflns_number_total 2516
_reflns_threshold_expression >2sigma(I)
_cod_data_source_file c2dt11732k.txt
_cod_data_source_block aja0832
_cod_depositor_comments
;
The following automatic conversions were performed:

'_symmetry_cell_setting' value 'Triclinic' changed to 'triclinic'
according to /home/saulius/struct/CIF-dictionaries/cif_core.dic
dictionary named 'cif_core.dic' version 2.4.1 from 2010-06-29.

Automatic conversion script
Id: cif_fix_values 1715 2011-07-08 13:25:40Z adriana 
;
_cod_original_sg_symbol_H-M P-1
_cod_database_code 7018327

loop_
_symmetry_equiv_pos_as_xyz
'x, y, z'
'-x, -y, -z'

loop_
_atom_site_label
_atom_site_type_symbol
_atom_site_fract_x
_atom_site_fract_y
_atom_site_fract_z
_atom_site_U_iso_or_equiv
_atom_site_adp_type
_atom_site_occupancy
_atom_site_symmetry_multiplicity
_atom_site_calc_flag
_atom_site_refinement_flags
C1 C 0.0347(17) 1.2099(5) 0.2639(6) 0.031(2) Uiso 1 1 d .
H1A H -0.1316 1.1913 0.2530 0.037 Uiso 1 1 calc R
H1B H 0.0584 1.2436 0.3176 0.037 Uiso 1 1 calc R
C2 C 0.1790(17) 1.1312(6) 0.2640(6) 0.029(2) Uiso 1 1 d .
C3 C 0.3669(17) 1.1175(6) 0.2220(6) 0.034(3) Uiso 1 1 d .
H3 H 0.4109 1.1583 0.1890 0.041 Uiso 1 1 calc R
C4 C 0.4920(18) 1.0429(6) 0.2284(6) 0.040(3) Uiso 1 1 d .
H4 H 0.6259 1.0330 0.2014 0.048 Uiso 1 1 calc R
C5 C 0.4180(18) 0.9837(6) 0.2745(6) 0.039(3) Uiso 1 1 d .
H5 H 0.5010 0.9326 0.2809 0.046 Uiso 1 1 calc R
C6 C 0.2218(18) 1.0005(6) 0.3109(6) 0.036(3) Uiso 1 1 d .
C7 C 0.1204(17) 0.8613(6) 0.3612(6) 0.037(3) Uiso 1 1 d .
C8 C -0.1946(18) 0.8724(6) 0.4514(6) 0.044(3) Uiso 1 1 d .
C9 C -0.3325(17) 0.8196(6) 0.4976(6) 0.033(3) Uiso 1 1 d .
C10 C -0.3011(18) 0.7325(6) 0.5026(6) 0.044(3) Uiso 1 1 d .
H10 H -0.1817 0.7032 0.4772 0.052 Uiso 1 1 calc R
C11 C -0.4455(18) 0.6885(6) 0.5450(6) 0.042(3) Uiso 1 1 d .
H11 H -0.4234 0.6290 0.5491 0.050 Uiso 1 1 calc R
C12 C -0.6174(18) 0.7298(6) 0.5804(6) 0.038(3) Uiso 1 1 d .
H12 H -0.7152 0.6981 0.6085 0.045 Uiso 1 1 calc R
C13 C -0.6557(18) 0.8169(6) 0.5771(6) 0.044(3) Uiso 1 1 d .
H13 H -0.7755 0.8453 0.6031 0.052 Uiso 1 1 calc R
C14 C -0.5108(18) 0.8616(7) 0.5340(6) 0.048(3) Uiso 1 1 d .
H14 H -0.5345 0.9209 0.5296 0.057 Uiso 1 1 calc R
C15 C -0.1091(17) 1.2982(6) 0.1582(6) 0.034(3) Uiso 1 1 d .
H15A H -0.0544 1.3460 0.1311 0.041 Uiso 1 1 calc R
H15B H -0.2209 1.3220 0.1945 0.041 Uiso 1 1 calc R
C16 C -0.2326(17) 1.2302(6) 0.0968(5) 0.029(2) Uiso 1 1 d .
C17 C -0.1402(18) 1.1508(6) 0.0753(6) 0.038(3) Uiso 1 1 d .
H17 H 0.0047 1.1361 0.1013 0.045 Uiso 1 1 calc R
C18 C -0.2588(18) 1.0935(6) 0.0162(6) 0.040(3) Uiso 1 1 d .
H18 H -0.1965 1.0389 0.0008 0.048 Uiso 1 1 calc R
C19 C -0.4675(18) 1.1156(6) -0.0204(6) 0.040(3) Uiso 1 1 d .
H19 H -0.5550 1.0768 -0.0610 0.047 Uiso 1 1 calc R
C20 C -0.5461(17) 1.1971(6) 0.0042(6) 0.033(3) Uiso 1 1 d .
C21 C -0.9028(18) 1.2016(6) -0.0925(6) 0.040(3) Uiso 1 1 d .
C22 C -1.1361(16) 1.3371(5) -0.0735(6) 0.025(2) Uiso 1 1 d .
C23 C -1.3452(17) 1.3764(6) -0.1088(6) 0.034(3) Uiso 1 1 d .
C24 C -1.5187(17) 1.3318(6) -0.1608(6) 0.037(3) Uiso 1 1 d .
H24 H -1.5052 1.2718 -0.1773 0.045 Uiso 1 1 calc R
C25 C -1.7135(17) 1.3741(6) -0.1890(6) 0.035(3) Uiso 1 1 d .
H25 H -1.8314 1.3436 -0.2259 0.042 Uiso 1 1 calc R
C26 C -1.7347(18) 1.4608(6) -0.1631(6) 0.039(3) Uiso 1 1 d .
H26 H -1.8705 1.4894 -0.1808 0.046 Uiso 1 1 calc R
C27 C -1.5627(18) 1.5058(6) -0.1123(6) 0.041(3) Uiso 1 1 d .
H27 H -1.5782 1.5657 -0.0958 0.049 Uiso 1 1 calc R
C28 C -1.3642(18) 1.4646(6) -0.0845(6) 0.038(3) Uiso 1 1 d .
H28 H -1.2436 1.4961 -0.0495 0.045 Uiso 1 1 calc R
C29 C 0.2676(18) 1.3316(6) 0.2372(6) 0.041(3) Uiso 1 1 d .
H29A H 0.3316 1.3533 0.1916 0.049 Uiso 1 1 calc R
H29B H 0.3950 1.3029 0.2663 0.049 Uiso 1 1 calc R
C30 C 0.2020(18) 1.4107(6) 0.2931(6) 0.039(3) Uiso 1 1 d .
C31 C 0.344(2) 1.4840(6) 0.3051(7) 0.052(3) Uiso 1 1 d .
H31 H 0.4744 1.4867 0.2761 0.063 Uiso 1 1 calc R
C32 C 0.299(2) 1.5531(7) 0.3589(7) 0.061(3) Uiso 1 1 d .
H32 H 0.3975 1.6038 0.3682 0.073 Uiso 1 1 calc R
C33 C 0.109(2) 1.5464(7) 0.3984(7) 0.055(3) Uiso 1 1 d .
H33 H 0.0746 1.5917 0.4378 0.066 Uiso 1 1 calc R
C34 C -0.031(2) 1.4745(7) 0.3809(7) 0.055(3) Uiso 1 1 d .
H34 H -0.1678 1.4727 0.4067 0.066 Uiso 1 1 calc R
N1 N 0.0888(13) 1.2663(4) 0.2052(4) 0.029(2) Uiso 1 1 d .
N2 N 0.1041(13) 1.0728(5) 0.3068(4) 0.032(2) Uiso 1 1 d .
N3 N 0.1130(13) 0.9444(5) 0.3574(5) 0.035(2) Uiso 1 1 d .
H3A H 0.0226 0.9714 0.3900 0.042 Uiso 1 1 calc R
N4 N -0.0341(14) 0.8304(5) 0.4077(5) 0.039(2) Uiso 1 1 d .
H4A H -0.0297 0.7744 0.4099 0.046 Uiso 1 1 calc R
N5 N -0.4350(13) 1.2534(4) 0.0623(4) 0.030(2) Uiso 1 1 d .
N6 N -0.7534(13) 1.2312(5) -0.0301(5) 0.033(2) Uiso 1 1 d .
H6 H -0.7889 1.2813 -0.0053 0.040 Uiso 1 1 calc R
N7 N -1.0858(14) 1.2557(5) -0.1090(5) 0.040(2) Uiso 1 1 d .
H7 H -1.1880 1.2343 -0.1492 0.048 Uiso 1 1 calc R
N8 N 0.0112(15) 1.4038(5) 0.3285(5) 0.042(2) Uiso 1 1 d .
O1 O -0.2230(12) 0.9511(4) 0.4514(4) 0.0472(19) Uiso 1 1 d .
O2 O -1.0107(11) 1.3700(4) -0.0136(4) 0.0392(18) Uiso 1 1 d .
S1 S 0.2885(5) 0.78888(17) 0.31601(17) 0.0501(9) Uani 1 1 d .
S2 S -0.8984(6) 1.10934(19) -0.1538(2) 0.0686(12) Uani 1 1 d .

loop_
_atom_site_aniso_label
_atom_site_aniso_U_11
_atom_site_aniso_U_22
_atom_site_aniso_U_33
_atom_site_aniso_U_23
_atom_site_aniso_U_13
_atom_site_aniso_U_12
S1 0.062(2) 0.0425(17) 0.048(2) 0.0060(14) 0.0157(16) 0.0129(15)
S2 0.068(2) 0.0492(19) 0.074(3) -0.0250(16) -0.0247(19) 0.0270(17)

loop_
_atom_type_symbol
_atom_type_description
_atom_type_scat_dispersion_real
_atom_type_scat_dispersion_imag
_atom_type_scat_source
C C 0.0033 0.0016 'International Tables Vol C Tables 4.2.6.8 and 6.1.1.4'
H H 0.0000 0.0000 'International Tables Vol C Tables 4.2.6.8 and 6.1.1.4'
N N 0.0061 0.0033 'International Tables Vol C Tables 4.2.6.8 and 6.1.1.4'
O O 0.0106 0.0060 'International Tables Vol C Tables 4.2.6.8 and 6.1.1.4'
S S 0.1246 0.1234 'International Tables Vol C Tables 4.2.6.8 and 6.1.1.4'

loop_
_geom_angle_atom_site_label_1
_geom_angle_atom_site_label_2
_geom_angle_atom_site_label_3
_geom_angle
N1 C1 C2 113.9(8)
N1 C1 H1A 108.8
C2 C1 H1A 108.8
N1 C1 H1B 108.8
C2 C1 H1B 108.8
H1A C1 H1B 107.7
N2 C2 C3 121.9(9)
N2 C2 C1 113.9(8)
C3 C2 C1 124.1(8)
C2 C3 C4 119.1(9)
C2 C3 H3 120.5
C4 C3 H3 120.5
C5 C4 C3 118.8(10)
C5 C4 H4 120.6
C3 C4 H4 120.6
C6 C5 C4 118.1(10)
C6 C5 H5 120.9
C4 C5 H5 120.9
N2 C6 C5 123.4(9)
N2 C6 N3 110.8(9)
C5 C6 N3 125.8(9)
N3 C7 N4 114.6(9)
N3 C7 S1 128.4(8)
N4 C7 S1 116.9(7)
O1 C8 N4 120.9(9)
O1 C8 C9 121.7(10)
N4 C8 C9 117.3(9)
C10 C9 C14 119.7(9)
C10 C9 C8 124.2(9)
C14 C9 C8 116.1(9)
C9 C10 C11 119.5(10)
C9 C10 H10 120.3
C11 C10 H10 120.3
C12 C11 C10 120.5(10)
C12 C11 H11 119.7
C10 C11 H11 119.7
C11 C12 C13 122.2(9)
C11 C12 H12 118.9
C13 C12 H12 118.9
C12 C13 C14 117.5(10)
C12 C13 H13 121.2
C14 C13 H13 121.2
C9 C14 C13 120.7(10)
C9 C14 H14 119.7
C13 C14 H14 119.7
N1 C15 C16 113.5(7)
N1 C15 H15A 108.9
C16 C15 H15A 108.9
N1 C15 H15B 108.9
C16 C15 H15B 108.9
H15A C15 H15B 107.7
N5 C16 C17 122.3(8)
N5 C16 C15 114.7(8)
C17 C16 C15 123.0(9)
C18 C17 C16 119.6(10)
C18 C17 H17 120.2
C16 C17 H17 120.2
C19 C18 C17 119.5(10)
C19 C18 H18 120.2
C17 C18 H18 120.2
C18 C19 C20 117.1(10)
C18 C19 H19 121.5
C20 C19 H19 121.5
N5 C20 C19 124.4(9)
N5 C20 N6 111.5(8)
C19 C20 N6 124.1(9)
N6 C21 N7 114.8(8)
N6 C21 S2 128.6(8)
N7 C21 S2 116.6(8)
O2 C22 N7 118.7(9)
O2 C22 C23 124.6(8)
N7 C22 C23 116.6(8)
C24 C23 C28 120.0(9)
C24 C23 C22 124.5(8)
C28 C23 C22 115.5(8)
C23 C24 C25 120.2(9)
C23 C24 H24 119.9
C25 C24 H24 119.9
C26 C25 C24 119.6(9)
C26 C25 H25 120.2
C24 C25 H25 120.2
C27 C26 C25 120.6(10)
C27 C26 H26 119.7
C25 C26 H26 119.7
C26 C27 C28 120.5(9)
C26 C27 H27 119.8
C28 C27 H27 119.8
C27 C28 C23 119.0(9)
C27 C28 H28 120.5
C23 C28 H28 120.5
N1 C29 C30 118.7(8)
N1 C29 H29A 107.6
C30 C29 H29A 107.6
N1 C29 H29B 107.6
C30 C29 H29B 107.6
H29A C29 H29B 107.1
N8 C30 C31 123.1(9)
N8 C30 C29 117.7(8)
C31 C30 C29 119.1(9)
C32 C31 C30 120.4(11)
C32 C31 H31 119.8
C30 C31 H31 119.8
C33 C32 C31 117.6(11)
C33 C32 H32 121.2
C31 C32 H32 121.2
C34 C33 C32 119.1(11)
C34 C33 H33 120.5
C32 C33 H33 120.5
C33 C34 N8 124.6(11)
C33 C34 H34 117.7
N8 C34 H34 117.7
C29 N1 C15 114.4(7)
C29 N1 C1 112.6(8)
C15 N1 C1 116.4(7)
C2 N2 C6 118.5(8)
C7 N3 C6 133.2(9)
C7 N3 H3A 113.4
C6 N3 H3A 113.4
C7 N4 C8 130.9(8)
C7 N4 H4A 114.5
C8 N4 H4A 114.5
C16 N5 C20 117.1(8)
C21 N6 C20 131.8(8)
C21 N6 H6 114.1
C20 N6 H6 114.1
C22 N7 C21 131.7(9)
C22 N7 H7 114.2
C21 N7 H7 114.2
C30 N8 C34 115.0(8)

loop_
_geom_bond_atom_site_label_1
_geom_bond_atom_site_label_2
_geom_bond_distance
C1 N1 1.469(11)
C1 C2 1.499(12)
C1 H1A 0.9900
C1 H1B 0.9900
C2 N2 1.330(11)
C2 C3 1.374(12)
C3 C4 1.392(12)
C3 H3 0.9500
C4 C5 1.378(13)
C4 H4 0.9500
C5 C6 1.368(13)
C5 H5 0.9500
C6 N2 1.336(11)
C6 N3 1.433(11)
C7 N3 1.308(11)
C7 N4 1.378(12)
C7 S1 1.675(10)
C8 O1 1.241(11)
C8 N4 1.379(12)
C8 C9 1.488(14)
C9 C10 1.386(13)
C9 C14 1.395(13)
C10 C11 1.389(13)
C10 H10 0.9500
C11 C12 1.353(13)
C11 H11 0.9500
C12 C13 1.389(13)
C12 H12 0.9500
C13 C14 1.405(13)
C13 H13 0.9500
C14 H14 0.9500
C15 N1 1.455(11)
C15 C16 1.501(12)
C15 H15A 0.9900
C15 H15B 0.9900
C16 N5 1.329(11)
C16 C17 1.382(12)
C17 C18 1.370(13)
C17 H17 0.9500
C18 C19 1.367(13)
C18 H18 0.9500
C19 C20 1.390(12)
C19 H19 0.9500
C20 N5 1.334(11)
C20 N6 1.418(11)
C21 N6 1.322(11)
C21 N7 1.394(12)
C21 S2 1.670(10)
C22 O2 1.232(10)
C22 N7 1.388(11)
C22 C23 1.470(13)
C23 C24 1.376(12)
C23 C28 1.397(12)
C24 C25 1.388(13)
C24 H24 0.9500
C25 C26 1.382(12)
C25 H25 0.9500
C26 C27 1.363(13)
C26 H26 0.9500
C27 C28 1.393(13)
C27 H27 0.9500
C28 H28 0.9500
C29 N1 1.448(11)
C29 C30 1.541(13)
C29 H29A 0.9900
C29 H29B 0.9900
C30 N8 1.325(12)
C30 C31 1.376(13)
C31 C32 1.373(14)
C31 H31 0.9500
C32 C33 1.365(15)
C32 H32 0.9500
C33 C34 1.351(13)
C33 H33 0.9500
C34 N8 1.372(12)
C34 H34 0.9500
N3 H3A 0.8800
N4 H4A 0.8800
N6 H6 0.8800
N7 H7 0.8800
